data_4121083
loop_
_publ_author_name
'Koji Yamamoto'
'Naohiro Oyamada'
'Sheng Xia'
'Yuta Kobayashi'
'Masahiko Yamaguchi'
'Hiroaki Maeda'
'Hiroshi Nishihara'
'Tadafumi Uchimaru'
'Eunsang Kwon'

_publ_section_title
;
 Equatorenes: Synthesis and Properties of Chiral Naphthalene,
 Phenanthrene, Chrysene, and Pyrene Possessing Bis(1-adamantyl) Groups at
 the Peri-position
;
_journal_name_full 'Journal of the American Chemical Society'
_journal_page_first 16526
_journal_page_last 16532
_journal_paper_doi 10.1021/ja407800e
_journal_volume 135
_journal_year 2013
_chemical_absolute_configuration ad
_chemical_formula_sum 'C35 H40 O2'
_chemical_formula_weight 492.67
_chemical_name_systematic
;
 ?
;
_space_group_IT_number 14
_symmetry_cell_setting monoclinic
_symmetry_space_group_name_Hall '-P 2yab'
_symmetry_space_group_name_H-M 'P 1 21/a 1'
_atom_sites_solution_hydrogens geom
_atom_sites_solution_primary direct
_atom_sites_solution_secondary difmap
_audit_creation_method SHELXL-97
_cell_angle_alpha 90.00
_cell_angle_beta 90.679(3)
_cell_angle_gamma 90.00
_cell_formula_units_Z 8
_cell_length_a 10.4189(10)
_cell_length_b 35.829(3)
_cell_length_c 13.6768(14)
_cell_measurement_reflns_used 11238
_cell_measurement_temperature 173
_cell_measurement_theta_max 27.44
_cell_measurement_theta_min 3.13
_cell_volume 5105.2(8)
_computing_molecular_graphics 'Yadokari-XG 2009 (Wakita Nemoto et al., 2009)'
_computing_publication_material 'Yadokari-XG 2009 (Wakita,Nemoto et al., 2009)'
_computing_structure_refinement 'SHELXL-97 (Sheldrick, 1997)'
_computing_structure_solution SHELXD
_diffrn_ambient_temperature 173(2)
_diffrn_measured_fraction_theta_full 0.995
_diffrn_measured_fraction_theta_max 0.995
_diffrn_radiation_monochromator graphite
_diffrn_radiation_wavelength 0.71075
_diffrn_reflns_av_R_equivalents 0.1130
_diffrn_reflns_av_sigmaI/netI 0.1039
_diffrn_reflns_limit_h_max 13
_diffrn_reflns_limit_h_min -13
_diffrn_reflns_limit_k_max 46
_diffrn_reflns_limit_k_min -46
_diffrn_reflns_limit_l_max 16
_diffrn_reflns_limit_l_min -17
_diffrn_reflns_number 47478
_diffrn_reflns_theta_full 27.45
_diffrn_reflns_theta_max 27.45
_diffrn_reflns_theta_min 3.00
_exptl_absorpt_coefficient_mu 0.077
_exptl_absorpt_correction_T_max 1
_exptl_absorpt_correction_T_min 1
_exptl_absorpt_correction_type empirical
_exptl_crystal_colour 'pale yellow'
_exptl_crystal_density_diffrn 1.282
_exptl_crystal_description block
_exptl_crystal_F_000 2128
_exptl_crystal_size_max 0.30
_exptl_crystal_size_mid 0.30
_exptl_crystal_size_min 0.10
_refine_diff_density_max 0.783
_refine_diff_density_min -0.365
_refine_diff_density_rms 0.094
_refine_ls_extinction_method none
_refine_ls_goodness_of_fit_ref 1.046
_refine_ls_hydrogen_treatment constr
_refine_ls_matrix_type full
_refine_ls_number_parameters 669
_refine_ls_number_reflns 11619
_refine_ls_number_restraints 0
_refine_ls_restrained_S_all 1.046
_refine_ls_R_factor_all 0.1782
_refine_ls_R_factor_gt 0.0898
_refine_ls_shift/su_max 0.000
_refine_ls_shift/su_mean 0.000
_refine_ls_structure_factor_coef Fsqd
_refine_ls_weighting_details 'calc w=1/[\s^2^(Fo^2^)+(0.1230P)^2^+1.3411P] where P=(Fo^2^+2Fc^2^)/3'
_refine_ls_weighting_scheme calc
_refine_ls_wR_factor_gt 0.2159
_refine_ls_wR_factor_ref 0.2711
_reflns_number_gt 5516
_reflns_number_total 11619
_reflns_threshold_expression >2sigma(I)
_cod_data_source_file ja407800e_si_006.cif
_cod_data_source_block ydkr
_cod_original_cell_volume 5105.2(9)
_cod_original_sg_symbol_H-M 'P 21/a'
_cod_database_code 4121083

loop_
_symmetry_equiv_pos_as_xyz
'x, y, z'
'-x+1/2, y+1/2, -z'
'-x, -y, -z'
'x-1/2, -y-1/2, z'

loop_
_atom_site_label
_atom_site_type_symbol
_atom_site_fract_x
_atom_site_fract_y
_atom_site_fract_z
_atom_site_U_iso_or_equiv
_atom_site_adp_type
_atom_site_occupancy
_atom_site_symmetry_multiplicity
_atom_site_calc_flag
_atom_site_refinement_flags
O1 O 0.6339(2) 0.11846(7) 0.58333(19) 0.0503(7) Uani 1 1 d .
C2 C 0.1513(3) 0.17641(10) 0.3931(3) 0.0388(8) Uani 1 1 d .
C3 C 0.3387(3) 0.07156(9) 0.8178(3) 0.0408(8) Uani 1 1 d .
C76 C 0.3051(3) 0.08226(10) 0.6301(3) 0.0432(9) Uani 1 1 d .
H1 H 0.2534 0.1052 0.6393 0.052 Uiso 1 1 calc R
H2 H 0.3964 0.0897 0.6257 0.052 Uiso 1 1 calc R
C5 C 0.5412(3) 0.07617(10) 0.9109(3) 0.0436(9) Uani 1 1 d .
H3 H 0.6270 0.0851 0.9137 0.052 Uiso 1 1 calc R
C6 C 0.5326(3) 0.23220(10) 0.1047(3) 0.0494(9) Uani 1 1 d .
H4 H 0.5413 0.2453 0.0414 0.059 Uiso 1 1 calc R
H5 H 0.5723 0.2478 0.1565 0.059 Uiso 1 1 calc R
C7 C 0.1566(4) 0.03423(12) 1.0695(3) 0.0568(11) Uani 1 1 d .
C8 C 0.2878(3) 0.18561(10) 0.4327(3) 0.0432(9) Uani 1 1 d .
C9 C 0.0613(3) 0.10851(10) 0.8893(3) 0.0395(8) Uani 1 1 d .
C10 C 0.5996(3) 0.19450(10) 0.1004(3) 0.0456(9) Uani 1 1 d .
H6 H 0.6929 0.1983 0.0875 0.055 Uiso 1 1 calc R
C11 C 0.1303(3) 0.13132(10) 0.8092(3) 0.0412(8) Uani 1 1 d .
H7 H 0.2168 0.1385 0.8334 0.049 Uiso 1 1 calc R
H8 H 0.1412 0.1155 0.7506 0.049 Uiso 1 1 calc R
O6 O 0.5483(2) 0.05130(7) 1.0754(2) 0.0528(7) Uani 1 1 d .
C13 C 0.5749(3) 0.10274(10) 0.4165(3) 0.0432(9) Uani 1 1 d .
H9 H 0.6177 0.0793 0.4192 0.052 Uiso 1 1 calc R
C14 C 0.4394(3) 0.16666(9) 0.2218(3) 0.0402(8) Uani 1 1 d .
C15 C 0.1468(3) 0.14651(10) 0.3121(3) 0.0432(9) Uani 1 1 d .
H10 H 0.1919 0.1560 0.2539 0.052 Uiso 1 1 calc R
H11 H 0.1926 0.1239 0.3352 0.052 Uiso 1 1 calc R
C16 C 0.3847(3) 0.14322(10) 0.1362(3) 0.0426(9) Uani 1 1 d .
H12 H 0.4315 0.1192 0.1323 0.051 Uiso 1 1 calc R
H13 H 0.2931 0.1377 0.1479 0.051 Uiso 1 1 calc R
C17 C 0.0553(3) 0.16667(10) 0.7806(3) 0.0412(8) Uani 1 1 d .
H14 H 0.1015 0.1802 0.7276 0.049 Uiso 1 1 calc R
C18 C 0.3769(3) 0.20551(9) 0.2244(3) 0.0426(9) Uani 1 1 d .
H15 H 0.2847 0.2029 0.2397 0.051 Uiso 1 1 calc R
H16 H 0.4178 0.2206 0.2768 0.051 Uiso 1 1 calc R
C19 C 0.0723(3) 0.21063(10) 0.3604(3) 0.0457(9) Uani 1 1 d .
H17 H 0.0698 0.2290 0.4143 0.055 Uiso 1 1 calc R
H18 H 0.1142 0.2226 0.3039 0.055 Uiso 1 1 calc R
C20 C 0.4877(3) 0.15701(10) 0.4972(3) 0.0468(9) Uani 1 1 d .
C21 C 0.4021(3) 0.16314(9) 0.4145(3) 0.0415(8) Uani 1 1 d .
C22 C -0.0597(4) 0.14830(11) 0.4537(3) 0.0507(10) Uani 1 1 d .
H19 H -0.1028 0.1374 0.5121 0.061 Uiso 1 1 calc R
C23 C 0.1374(3) 0.07450(10) 0.9287(3) 0.0425(8) Uani 1 1 d .
C24 C 0.5682(3) 0.12477(10) 0.4970(3) 0.0428(9) Uani 1 1 d .
C25 C 0.2876(3) 0.05606(9) 0.7191(3) 0.0401(8) Uani 1 1 d .
C26 C 0.4407(3) 0.14608(9) 0.3225(3) 0.0404(8) Uani 1 1 d .
C27 C 0.3314(4) 0.00142(10) 0.6026(3) 0.0498(10) Uani 1 1 d .
H20 H 0.3878 -0.0208 0.5919 0.060 Uiso 1 1 calc R
C28 C -0.0597(4) 0.11957(11) 0.3718(3) 0.0515(10) Uani 1 1 d .
H21 H -0.1490 0.1129 0.3537 0.062 Uiso 1 1 calc R
H22 H -0.0150 0.0967 0.3941 0.062 Uiso 1 1 calc R
C29 C 0.1917(4) -0.01132(10) 0.6080(3) 0.0528(10) Uani 1 1 d .
H23 H 0.1816 -0.0294 0.6620 0.063 Uiso 1 1 calc R
H24 H 0.1659 -0.0237 0.5460 0.063 Uiso 1 1 calc R
O5 O 0.5729(4) 0.23086(11) 0.6680(3) 0.0914(12) Uani 1 1 d .
C31 C -0.0617(3) 0.17095(11) 0.2481(3) 0.0484(9) Uani 1 1 d .
H25 H -0.1502 0.1644 0.2272 0.058 Uiso 1 1 calc R
H26 H -0.0169 0.1819 0.1914 0.058 Uiso 1 1 calc R
C32 C 0.3713(3) 0.02076(10) 0.6977(3) 0.0459(9) Uani 1 1 d .
H27 H 0.4626 0.0283 0.6936 0.055 Uiso 1 1 calc R
H28 H 0.3634 0.0029 0.7525 0.055 Uiso 1 1 calc R
C33 C 0.5837(3) 0.17419(10) 0.1980(3) 0.0437(9) Uani 1 1 d .
H29 H 0.6226 0.1894 0.2510 0.052 Uiso 1 1 calc R
H30 H 0.6303 0.1501 0.1958 0.052 Uiso 1 1 calc R
C34 C 0.3460(4) 0.02857(10) 0.5172(3) 0.0506(10) Uani 1 1 d .
H31 H 0.4371 0.0360 0.5110 0.061 Uiso 1 1 calc R
H32 H 0.3185 0.0164 0.4555 0.061 Uiso 1 1 calc R
O7 O 0.2359(3) -0.01375(8) 1.1655(2) 0.0708(9) Uani 1 1 d .
C36 C 0.2721(3) 0.06739(10) 0.9101(3) 0.0412(8) Uani 1 1 d .
C37 C -0.1498(3) 0.13470(11) 0.8249(3) 0.0481(9) Uani 1 1 d .
H33 H -0.2378 0.1280 0.8007 0.058 Uiso 1 1 calc R
C38 C 0.1221(3) 0.05061(11) 0.5420(3) 0.0510(10) Uani 1 1 d .
H34 H 0.0668 0.0726 0.5532 0.061 Uiso 1 1 calc R
H35 H 0.0949 0.0388 0.4797 0.061 Uiso 1 1 calc R
C39 C 0.2885(4) 0.03598(12) 1.0666(3) 0.0565(11) Uani 1 1 d .
C40 C 0.3502(3) 0.05446(10) 0.9916(3) 0.0468(9) Uani 1 1 d .
C41 C 0.4679(3) 0.07855(10) 0.8237(3) 0.0441(9) Uani 1 1 d .
H36 H 0.5108 0.0854 0.7655 0.053 Uiso 1 1 calc R
C43 C 0.2635(3) 0.06297(10) 0.5357(3) 0.0465(9) Uani 1 1 d .
H37 H 0.2729 0.0808 0.4799 0.056 Uiso 1 1 calc R
C44 C 0.0088(3) 0.13594(10) 0.2829(3) 0.0439(9) Uani 1 1 d .
H38 H 0.0102 0.1171 0.2290 0.053 Uiso 1 1 calc R
C45 C -0.1606(4) 0.16025(12) 0.9138(3) 0.0559(10) Uani 1 1 d .
H39 H -0.2078 0.1473 0.9664 0.067 Uiso 1 1 calc R
H40 H -0.2088 0.1831 0.8958 0.067 Uiso 1 1 calc R
C46 C 0.3980(3) 0.16457(10) 0.0391(3) 0.0453(9) Uani 1 1 d .
H41 H 0.3589 0.1494 -0.0150 0.054 Uiso 1 1 calc R
C47 C 0.0799(4) 0.15911(11) 0.4818(3) 0.0481(9) Uani 1 1 d .
H42 H 0.1266 0.1366 0.5046 0.058 Uiso 1 1 calc R
H43 H 0.0788 0.1773 0.5362 0.058 Uiso 1 1 calc R
C48 C 0.3289(3) 0.20219(11) 0.0449(3) 0.0500(10) Uani 1 1 d .
H44 H 0.2369 0.1982 0.0588 0.060 Uiso 1 1 calc R
H45 H 0.3354 0.2154 -0.0183 0.060 Uiso 1 1 calc R
C49 C -0.0775(3) 0.09933(10) 0.8531(3) 0.0449(9) Uani 1 1 d .
H46 H -0.0735 0.0825 0.7958 0.054 Uiso 1 1 calc R
H47 H -0.1242 0.0862 0.9055 0.054 Uiso 1 1 calc R
C50 C 0.0424(4) 0.19204(11) 0.8691(3) 0.0503(10) Uani 1 1 d .
H48 H -0.0075 0.2146 0.8511 0.060 Uiso 1 1 calc R
H49 H 0.1284 0.2001 0.8923 0.060 Uiso 1 1 calc R
C51 C 0.1490(3) 0.04158(11) 0.7226(3) 0.0460(9) Uani 1 1 d .
H50 H 0.0906 0.0626 0.7367 0.055 Uiso 1 1 calc R
H51 H 0.1416 0.0233 0.7764 0.055 Uiso 1 1 calc R
C52 C -0.0776(3) 0.15522(11) 0.7440(3) 0.0476(9) Uani 1 1 d .
H52 H -0.0694 0.1387 0.6863 0.057 Uiso 1 1 calc R
H53 H -0.1265 0.1777 0.7237 0.057 Uiso 1 1 calc R
C53 C -0.0657(3) 0.19938(11) 0.3316(3) 0.0498(10) Uani 1 1 d .
H54 H -0.1139 0.2220 0.3093 0.060 Uiso 1 1 calc R
C54 C -0.0261(4) 0.17066(11) 0.9502(3) 0.0529(10) Uani 1 1 d .
H55 H -0.0330 0.1870 1.0092 0.063 Uiso 1 1 calc R
C55 C 0.3905(3) 0.22578(10) 0.1265(3) 0.0467(9) Uani 1 1 d .
H56 H 0.3458 0.2504 0.1300 0.056 Uiso 1 1 calc R
C56 C 0.5173(3) 0.11517(10) 0.3292(3) 0.0427(9) Uani 1 1 d .
H57 H 0.5324 0.1013 0.2713 0.051 Uiso 1 1 calc R
C57 C 0.4858(4) 0.18276(13) 0.5731(3) 0.0703(13) Uani 1 1 d .
C58 C 0.0827(3) 0.05557(11) 1.0063(3) 0.0525(10) Uani 1 1 d .
H58 H -0.0072 0.0573 1.0161 0.063 Uiso 1 1 calc R
C59 C 0.1073(4) 0.02297(10) 0.6257(3) 0.0477(9) Uani 1 1 d .
H59 H 0.0155 0.0151 0.6299 0.057 Uiso 1 1 calc R
C60 C 0.7057(3) 0.08436(11) 0.5905(3) 0.0521(10) Uani 1 1 d .
H60 H 0.6492 0.0632 0.5754 0.078 Uiso 1 1 calc R
H61 H 0.7403 0.0817 0.6570 0.078 Uiso 1 1 calc R
H62 H 0.7765 0.0849 0.5440 0.078 Uiso 1 1 calc R
C61 C 0.5397(3) 0.17102(12) 0.0181(3) 0.0498(9) Uani 1 1 d .
H63 H 0.5488 0.1841 -0.0452 0.060 Uiso 1 1 calc R
H64 H 0.5847 0.1467 0.0136 0.060 Uiso 1 1 calc R
C62 C 0.0470(3) 0.13535(11) 0.9773(3) 0.0463(9) Uani 1 1 d .
H65 H 0.0013 0.1223 1.0304 0.056 Uiso 1 1 calc R
H66 H 0.1334 0.1422 1.0024 0.056 Uiso 1 1 calc R
C63 C 0.1290(4) 0.01109(14) 1.1643(4) 0.0688(13) Uani 1 1 d .
H67 H 0.0421 -0.0006 1.1687 0.083 Uiso 1 1 calc R
C64 C -0.1318(4) 0.18279(11) 0.4209(3) 0.0554(11) Uani 1 1 d .
H68 H -0.1329 0.2014 0.4745 0.067 Uiso 1 1 calc R
H69 H -0.2216 0.1762 0.4040 0.067 Uiso 1 1 calc R
C65 C 0.1652(5) 0.03831(14) 1.2444(4) 0.0759(15) Uani 1 1 d .
H70 H 0.1095 0.0514 1.2869 0.091 Uiso 1 1 calc R
C66 C 0.3327(4) 0.01472(13) 1.1612(3) 0.0649(12) Uani 1 1 d .
H71 H 0.4239 0.0061 1.1634 0.078 Uiso 1 1 calc R
C67 C 0.3967(5) 0.21118(13) 0.5744(3) 0.0708(13) Uani 1 1 d .
C68 C 0.4865(3) 0.06089(10) 0.9902(3) 0.0458(9) Uani 1 1 d .
C69 C 0.2937(4) 0.21066(11) 0.5108(3) 0.0553(10) Uani 1 1 d .
H72 H 0.2251 0.2277 0.5201 0.066 Uiso 1 1 calc R
C70 C 0.4302(6) 0.23414(15) 0.6660(4) 0.0820(15) Uani 1 1 d .
C71 C 0.4725(8) 0.18390(17) 0.7458(4) 0.094(2) Uani 1 1 d .
H73 H 0.4719 0.1636 0.7906 0.113 Uiso 1 1 calc R
C72 C 0.4006(6) 0.2082(2) 0.7438(5) 0.093(2) Uani 1 1 d .
H74 H 0.3310 0.2109 0.7874 0.111 Uiso 1 1 calc R
C73 C 0.2917(5) 0.03983(14) 1.2418(4) 0.0780(15) Uani 1 1 d .
H75 H 0.3462 0.0542 1.2834 0.094 Uiso 1 1 calc R
C74 C 0.5656(5) 0.18955(16) 0.6672(4) 0.0882(18) Uani 1 1 d .
H76 H 0.6487 0.1757 0.6733 0.106 Uiso 1 1 calc R
C77 C 0.6852(3) 0.05608(13) 1.0770(3) 0.0622(12) Uani 1 1 d .
H77 H 0.7238 0.0396 1.0284 0.093 Uiso 1 1 calc R
H78 H 0.7191 0.0499 1.1421 0.093 Uiso 1 1 calc R
H79 H 0.7061 0.0821 1.0615 0.093 Uiso 1 1 calc R

loop_
_atom_site_aniso_label
_atom_site_aniso_U_11
_atom_site_aniso_U_22
_atom_site_aniso_U_33
_atom_site_aniso_U_23
_atom_site_aniso_U_13
_atom_site_aniso_U_12
O1 0.0430(14) 0.0596(15) 0.0481(17) -0.0026(12) -0.0102(12) 0.0106(12)
C2 0.0322(17) 0.0496(19) 0.035(2) -0.0007(16) -0.0018(14) 0.0050(15)
C3 0.0338(17) 0.0446(19) 0.044(2) 0.0073(16) 0.0019(16) 0.0003(15)
C76 0.0406(19) 0.0462(19) 0.043(2) 0.0030(17) 0.0027(16) 0.0002(16)
C5 0.0342(18) 0.049(2) 0.048(2) -0.0014(17) 0.0009(16) -0.0034(16)
C6 0.047(2) 0.056(2) 0.045(2) 0.0035(18) -0.0062(17) -0.0052(18)
C7 0.039(2) 0.081(3) 0.051(3) 0.022(2) -0.0040(18) -0.008(2)
C8 0.0395(19) 0.051(2) 0.039(2) -0.0025(17) -0.0046(16) 0.0073(16)
C9 0.0305(17) 0.056(2) 0.032(2) 0.0004(16) -0.0015(14) -0.0009(16)
C10 0.0311(18) 0.056(2) 0.049(2) -0.0031(18) 0.0001(16) 0.0002(16)
C11 0.0361(18) 0.054(2) 0.034(2) 0.0033(16) 0.0008(15) -0.0021(16)
O6 0.0333(13) 0.0743(17) 0.0507(18) 0.0165(14) -0.0088(11) -0.0010(12)
C13 0.0370(19) 0.0402(18) 0.052(2) -0.0016(17) 0.0013(17) 0.0010(15)
C14 0.0330(17) 0.0482(19) 0.039(2) -0.0064(16) -0.0048(15) 0.0003(15)
C15 0.0344(18) 0.057(2) 0.038(2) -0.0046(17) -0.0012(15) 0.0029(16)
C16 0.0330(18) 0.049(2) 0.046(2) -0.0106(17) 0.0000(16) -0.0008(15)
C17 0.0336(18) 0.049(2) 0.041(2) -0.0001(16) -0.0016(15) 0.0021(15)
C18 0.0380(19) 0.0429(19) 0.047(2) -0.0010(17) 0.0000(16) 0.0036(16)
C19 0.0356(18) 0.052(2) 0.049(2) 0.0025(18) -0.0021(16) 0.0012(16)
C20 0.044(2) 0.053(2) 0.043(2) -0.0126(17) -0.0123(17) 0.0116(17)
C21 0.0350(18) 0.0463(19) 0.043(2) -0.0067(16) -0.0060(15) 0.0035(16)
C22 0.047(2) 0.060(2) 0.046(2) 0.0105(19) 0.0070(18) 0.0032(18)
C23 0.0342(18) 0.057(2) 0.036(2) 0.0033(17) -0.0018(15) -0.0027(16)
C24 0.0346(18) 0.054(2) 0.040(2) 0.0004(17) -0.0062(16) 0.0023(16)
C25 0.0365(18) 0.0433(18) 0.040(2) 0.0026(16) -0.0016(15) -0.0034(15)
C26 0.0343(17) 0.0450(19) 0.042(2) -0.0080(16) -0.0028(15) -0.0002(15)
C27 0.046(2) 0.047(2) 0.056(3) -0.0065(19) 0.0037(18) 0.0020(17)
C28 0.042(2) 0.060(2) 0.053(3) 0.007(2) 0.0013(18) -0.0011(18)
C29 0.052(2) 0.047(2) 0.059(3) -0.0061(19) 0.0006(19) -0.0052(18)
O5 0.097(3) 0.107(3) 0.070(2) -0.022(2) -0.0111(19) -0.051(2)
C31 0.0359(19) 0.065(2) 0.044(2) 0.0089(19) -0.0083(16) -0.0024(17)
C32 0.0398(19) 0.045(2) 0.053(2) 0.0088(17) 0.0009(17) 0.0042(16)
C33 0.0324(18) 0.051(2) 0.048(2) -0.0044(17) -0.0057(16) -0.0008(16)
C34 0.047(2) 0.057(2) 0.048(2) -0.0077(19) 0.0024(18) 0.0004(18)
O7 0.0664(19) 0.0587(17) 0.087(2) 0.0226(16) 0.0035(17) 0.0020(15)
C36 0.0333(17) 0.048(2) 0.042(2) 0.0071(16) -0.0043(15) -0.0040(15)
C37 0.0322(18) 0.059(2) 0.053(3) -0.0006(19) -0.0056(17) 0.0043(17)
C38 0.046(2) 0.061(2) 0.045(2) -0.0009(19) -0.0062(18) 0.0045(18)
C39 0.042(2) 0.076(3) 0.051(3) 0.017(2) -0.0081(18) -0.004(2)
C40 0.0399(19) 0.052(2) 0.048(2) 0.0158(18) -0.0010(17) -0.0045(17)
C41 0.0383(19) 0.050(2) 0.044(2) 0.0016(17) 0.0042(16) -0.0009(16)
C43 0.047(2) 0.051(2) 0.041(2) 0.0055(17) 0.0008(17) 0.0013(17)
C44 0.0327(18) 0.056(2) 0.043(2) -0.0038(17) -0.0038(15) -0.0010(16)
C45 0.040(2) 0.067(2) 0.060(3) 0.003(2) 0.0060(19) 0.0091(19)
C46 0.0340(18) 0.062(2) 0.040(2) -0.0102(18) -0.0024(16) 0.0007(17)
C47 0.055(2) 0.054(2) 0.036(2) 0.0002(17) -0.0023(17) 0.0099(18)
C48 0.0354(19) 0.072(3) 0.042(2) 0.0008(19) -0.0056(16) 0.0005(18)
C49 0.0306(17) 0.059(2) 0.045(2) 0.0003(18) -0.0023(16) -0.0028(16)
C50 0.050(2) 0.055(2) 0.046(2) -0.0062(18) -0.0031(18) 0.0024(18)
C51 0.0385(19) 0.055(2) 0.044(2) 0.0021(18) -0.0001(16) -0.0009(17)
C52 0.043(2) 0.053(2) 0.046(2) 0.0017(18) -0.0120(17) 0.0009(17)
C53 0.0356(19) 0.056(2) 0.057(3) 0.007(2) -0.0011(17) 0.0087(17)
C54 0.048(2) 0.070(3) 0.041(2) -0.010(2) 0.0032(17) 0.002(2)
C55 0.042(2) 0.052(2) 0.046(2) 0.0009(18) 0.0015(17) 0.0052(17)
C56 0.0374(19) 0.0457(19) 0.045(2) -0.0084(17) -0.0005(16) -0.0004(16)
C57 0.070(3) 0.079(3) 0.061(3) -0.025(2) -0.032(2) 0.026(2)
C58 0.0367(19) 0.078(3) 0.043(2) 0.012(2) -0.0011(17) -0.0057(19)
C59 0.042(2) 0.053(2) 0.049(2) -0.0012(18) -0.0008(17) -0.0055(17)
C60 0.043(2) 0.056(2) 0.057(3) 0.003(2) -0.0069(18) 0.0099(18)
C61 0.039(2) 0.069(2) 0.041(2) -0.0068(19) 0.0001(16) 0.0012(18)
C62 0.0387(19) 0.064(2) 0.036(2) 0.0028(18) 0.0005(16) -0.0009(18)
C63 0.044(2) 0.090(3) 0.072(3) -0.004(3) 0.012(2) -0.012(2)
C64 0.039(2) 0.063(2) 0.064(3) 0.001(2) 0.0105(19) 0.0051(18)
C65 0.091(4) 0.080(3) 0.057(3) 0.009(3) 0.026(3) 0.026(3)
C66 0.052(2) 0.079(3) 0.064(3) 0.005(2) -0.010(2) -0.006(2)
C67 0.073(3) 0.076(3) 0.063(3) -0.028(2) -0.031(2) 0.031(2)
C68 0.0373(19) 0.052(2) 0.048(2) 0.0059(18) -0.0058(17) -0.0028(16)
C69 0.057(2) 0.060(2) 0.048(3) -0.015(2) -0.0099(19) 0.020(2)
C70 0.100(4) 0.090(3) 0.056(3) -0.020(3) -0.018(3) 0.030(3)
C71 0.167(7) 0.074(3) 0.041(3) 0.009(3) -0.028(4) -0.041(4)
C72 0.074(4) 0.135(6) 0.070(4) -0.039(4) 0.015(3) -0.033(4)
C73 0.090(4) 0.075(3) 0.068(3) 0.006(3) -0.028(3) -0.033(3)
C74 0.096(4) 0.105(4) 0.063(4) -0.029(3) -0.038(3) 0.048(3)
C77 0.0325(19) 0.084(3) 0.070(3) 0.021(2) -0.0096(19) -0.005(2)

loop_
_atom_type_symbol
_atom_type_description
_atom_type_scat_dispersion_real
_atom_type_scat_dispersion_imag
_atom_type_scat_source
C C 0.0033 0.0016 'International Tables Vol C Tables 4.2.6.8 and 6.1.1.4'
H H 0.0000 0.0000 'International Tables Vol C Tables 4.2.6.8 and 6.1.1.4'
O O 0.0106 0.0060 'International Tables Vol C Tables 4.2.6.8 and 6.1.1.4'

loop_
_geom_angle_atom_site_label_1
_geom_angle_atom_site_label_2
_geom_angle_atom_site_label_3
_geom_angle
C24 O1 C60 116.9(3)
C19 C2 C15 109.4(3)
C19 C2 C8 114.6(3)
C15 C2 C8 114.7(3)
C19 C2 C47 106.5(3)
C15 C2 C47 105.8(3)
C8 C2 C47 104.9(3)
C41 C3 C36 116.4(3)
C41 C3 C25 116.4(3)
C36 C3 C25 123.8(3)
C43 C76 C25 110.9(3)
C43 C76 H1 109.5
C25 C76 H1 109.5
C43 C76 H2 109.5
C25 C76 H2 109.5
H1 C76 H2 108.1
C68 C5 C41 118.4(3)
C68 C5 H3 120.8
C41 C5 H3 120.8
C10 C6 C55 108.6(3)
C10 C6 H4 110.0
C55 C6 H4 110.0
C10 C6 H5 110.0
C55 C6 H5 110.0
H4 C6 H5 108.3
C39 C7 C58 120.4(3)
C39 C7 C63 103.9(3)
C58 C7 C63 134.7(3)
C69 C8 C21 117.1(3)
C69 C8 C2 115.8(3)
C21 C8 C2 124.7(3)
C23 C9 C62 105.7(3)
C23 C9 C11 114.9(3)
C62 C9 C11 105.7(3)
C23 C9 C49 114.5(3)
C62 C9 C49 106.3(3)
C11 C9 C49 108.9(3)
C6 C10 C33 109.5(3)
C6 C10 C61 109.4(3)
C33 C10 C61 109.4(3)
C6 C10 H6 109.5
C33 C10 H6 109.5
C61 C10 H6 109.5
C17 C11 C9 112.1(3)
C17 C11 H7 109.2
C9 C11 H7 109.2
C17 C11 H8 109.2
C9 C11 H8 109.2
H7 C11 H8 107.9
C68 O6 C77 116.1(3)
C24 C13 C56 118.7(3)
C24 C13 H9 120.6
C56 C13 H9 120.6
C18 C14 C16 110.9(3)
C18 C14 C26 114.0(3)
C16 C14 C26 114.3(3)
C18 C14 C33 104.9(3)
C16 C14 C33 106.4(3)
C26 C14 C33 105.4(3)
C44 C15 C2 112.3(3)
C44 C15 H10 109.2
C2 C15 H10 109.2
C44 C15 H11 109.2
C2 C15 H11 109.2
H10 C15 H11 107.9
C46 C16 C14 110.3(3)
C46 C16 H12 109.6
C14 C16 H12 109.6
C46 C16 H13 109.6
C14 C16 H13 109.6
H12 C16 H13 108.1
C50 C17 C52 109.5(3)
C50 C17 C11 109.9(3)
C52 C17 C11 108.6(3)
C50 C17 H14 109.6
C52 C17 H14 109.6
C11 C17 H14 109.6
C55 C18 C14 111.4(3)
C55 C18 H15 109.3
C14 C18 H15 109.3
C55 C18 H16 109.3
C14 C18 H16 109.3
H15 C18 H16 108.0
C53 C19 C2 111.1(3)
C53 C19 H17 109.4
C2 C19 H17 109.4
C53 C19 H18 109.4
C2 C19 H18 109.4
H17 C19 H18 108.0
C57 C20 C24 123.5(3)
C57 C20 C21 117.9(3)
C24 C20 C21 118.5(3)
C20 C21 C26 115.8(3)
C20 C21 C8 116.5(3)
C26 C21 C8 127.7(3)
C64 C22 C28 109.8(3)
C64 C22 C47 109.3(3)
C28 C22 C47 110.1(3)
C64 C22 H19 109.2
C28 C22 H19 109.2
C47 C22 H19 109.2
C58 C23 C36 117.1(3)
C58 C23 C9 116.0(3)
C36 C23 C9 124.7(3)
C13 C24 O1 124.8(3)
C13 C24 C20 120.5(3)
O1 C24 C20 114.7(3)
C51 C25 C3 114.1(3)
C51 C25 C76 110.4(3)
C3 C25 C76 115.2(3)
C51 C25 C32 105.0(3)
C3 C25 C32 105.5(3)
C76 C25 C32 105.7(3)
C56 C26 C21 116.6(3)
C56 C26 C14 116.1(3)
C21 C26 C14 124.2(3)
C32 C27 C29 110.2(3)
C32 C27 C34 109.5(3)
C29 C27 C34 109.3(3)
C32 C27 H20 109.3
C29 C27 H20 109.3
C34 C27 H20 109.3
C22 C28 C44 109.2(3)
C22 C28 H21 109.8
C44 C28 H21 109.8
C22 C28 H22 109.8
C44 C28 H22 109.8
H21 C28 H22 108.3
C27 C29 C59 108.5(3)
C27 C29 H23 110.0
C59 C29 H23 110.0
C27 C29 H24 110.0
C59 C29 H24 110.0
H23 C29 H24 108.4
C74 O5 C70 91.5(3)
C44 C31 C53 109.3(3)
C44 C31 H25 109.8
C53 C31 H25 109.8
C44 C31 H26 109.8
C53 C31 H26 109.8
H25 C31 H26 108.3
C27 C32 C25 112.3(3)
C27 C32 H27 109.1
C25 C32 H27 109.1
C27 C32 H28 109.1
C25 C32 H28 109.1
H27 C32 H28 107.9
C10 C33 C14 112.1(3)
C10 C33 H29 109.2
C14 C33 H29 109.2
C10 C33 H30 109.2
C14 C33 H30 109.2
H29 C33 H30 107.9
C43 C34 C27 109.0(3)
C43 C34 H31 109.9
C27 C34 H31 109.9
C43 C34 H32 109.9
C27 C34 H32 109.9
H31 C34 H32 108.3
C63 O7 C66 96.0(3)
C40 C36 C23 117.1(3)
C40 C36 C3 115.6(3)
C23 C36 C3 127.3(3)
C49 C37 C45 109.8(3)
C49 C37 C52 109.6(3)
C45 C37 C52 109.2(3)
C49 C37 H33 109.4
C45 C37 H33 109.4
C52 C37 H33 109.4
C59 C38 C43 109.5(3)
C59 C38 H34 109.8
C43 C38 H34 109.8
C59 C38 H35 109.8
C43 C38 H35 109.8
H34 C38 H35 108.2
C7 C39 C40 121.0(4)
C7 C39 C66 103.8(3)
C40 C39 C66 135.2(4)
C39 C40 C68 123.6(4)
C39 C40 C36 117.5(3)
C68 C40 C36 119.0(3)
C3 C41 C5 124.1(3)
C3 C41 H36 118.0
C5 C41 H36 118.0
C76 C43 C34 110.6(3)
C76 C43 C38 110.2(3)
C34 C43 C38 108.5(3)
C76 C43 H37 109.2
C34 C43 H37 109.2
C38 C43 H37 109.2
C31 C44 C28 109.6(3)
C31 C44 C15 108.9(3)
C28 C44 C15 109.3(3)
C31 C44 H38 109.7
C28 C44 H38 109.7
C15 C44 H38 109.7
C37 C45 C54 109.2(3)
C37 C45 H39 109.8
C54 C45 H39 109.8
C37 C45 H40 109.8
C54 C45 H40 109.8
H39 C45 H40 108.3
C61 C46 C48 109.5(3)
C61 C46 C16 109.5(3)
C48 C46 C16 110.2(3)
C61 C46 H41 109.2
C48 C46 H41 109.2
C16 C46 H41 109.2
C22 C47 C2 111.2(3)
C22 C47 H42 109.4
C2 C47 H42 109.4
C22 C47 H43 109.4
C2 C47 H43 109.4
H42 C47 H43 108.0
C46 C48 C55 109.3(3)
C46 C48 H44 109.8
C55 C48 H44 109.8
C46 C48 H45 109.8
C55 C48 H45 109.8
H44 C48 H45 108.3
C37 C49 C9 111.1(3)
C37 C49 H46 109.4
C9 C49 H46 109.4
C37 C49 H47 109.4
C9 C49 H47 109.4
H46 C49 H47 108.0
C17 C50 C54 108.9(3)
C17 C50 H48 109.9
C54 C50 H48 109.9
C17 C50 H49 109.9
C54 C50 H49 109.9
H48 C50 H49 108.3
C25 C51 C59 112.0(3)
C25 C51 H50 109.2
C59 C51 H50 109.2
C25 C51 H51 109.2
C59 C51 H51 109.2
H50 C51 H51 107.9
C17 C52 C37 110.1(3)
C17 C52 H52 109.6
C37 C52 H52 109.6
C17 C52 H53 109.6
C37 C52 H53 109.6
H52 C52 H53 108.2
C64 C53 C31 110.7(3)
C64 C53 C19 109.0(3)
C31 C53 C19 109.3(3)
C64 C53 H54 109.3
C31 C53 H54 109.3
C19 C53 H54 109.3
C62 C54 C45 109.3(3)
C62 C54 C50 110.9(3)
C45 C54 C50 108.7(3)
C62 C54 H55 109.3
C45 C54 H55 109.3
C50 C54 H55 109.3
C6 C55 C18 110.0(3)
C6 C55 C48 109.7(3)
C18 C55 C48 109.4(3)
C6 C55 H56 109.2
C18 C55 H56 109.2
C48 C55 H56 109.2
C26 C56 C13 123.9(3)
C26 C56 H57 118.0
C13 C56 H57 118.0
C67 C57 C20 121.1(4)
C67 C57 C74 103.2(4)
C20 C57 C74 135.7(4)
C7 C58 C23 121.2(3)
C7 C58 H58 119.4
C23 C58 H58 119.4
C38 C59 C29 109.9(3)
C38 C59 C51 109.6(3)
C29 C59 C51 109.0(3)
C38 C59 H59 109.5
C29 C59 H59 109.5
C51 C59 H59 109.5
O1 C60 H60 109.5
O1 C60 H61 109.5
H60 C60 H61 109.5
O1 C60 H62 109.5
H60 C60 H62 109.5
H61 C60 H62 109.5
C46 C61 C10 109.4(3)
C46 C61 H63 109.8
C10 C61 H63 109.8
C46 C61 H64 109.8
C10 C61 H64 109.8
H63 C61 H64 108.2
C54 C62 C9 112.3(3)
C54 C62 H65 109.1
C9 C62 H65 109.1
C54 C62 H66 109.1
C9 C62 H66 109.1
H65 C62 H66 107.9
O7 C63 C65 101.9(4)
O7 C63 C7 100.9(3)
C65 C63 C7 102.2(4)
O7 C63 H67 116.4
C65 C63 H67 116.4
C7 C63 H67 116.4
C22 C64 C53 109.2(3)
C22 C64 H68 109.8
C53 C64 H68 109.8
C22 C64 H69 109.8
C53 C64 H69 109.8
H68 C64 H69 108.3
C73 C65 C63 104.4(4)
C73 C65 H70 127.8
C63 C65 H70 127.8
O7 C66 C73 101.0(3)
O7 C66 C39 100.4(3)
C73 C66 C39 103.5(4)
O7 C66 H71 116.5
C73 C66 H71 116.5
C39 C66 H71 116.5
C69 C67 C57 120.2(4)
C69 C67 C70 133.9(4)
C57 C67 C70 105.1(4)
C5 C68 O6 126.0(3)
C5 C68 C40 120.2(3)
O6 C68 C40 113.8(3)
C67 C69 C8 121.4(4)
C67 C69 H72 119.3
C8 C69 H72 119.3
C72 C70 O5 99.0(4)
C72 C70 C67 102.0(5)
O5 C70 C67 101.0(4)
C72 C71 C74 108.3(6)
C72 C71 H73 125.9
C74 C71 H73 125.9
C71 C72 C70 111.1(6)
C71 C72 H74 124.5
C70 C72 H74 124.5
C65 C73 C66 106.8(4)
C65 C73 H75 126.6
C66 C73 H75 126.6
C71 C74 O5 99.6(4)
C71 C74 C57 103.6(5)
O5 C74 C57 101.0(4)
C71 C74 H76 116.7
O5 C74 H76 116.7
C57 C74 H76 116.7
O6 C77 H77 109.5
O6 C77 H78 109.5
H77 C77 H78 109.5
O6 C77 H79 109.5
H77 C77 H79 109.5
H78 C77 H79 109.5

loop_
_geom_bond_atom_site_label_1
_geom_bond_atom_site_label_2
_geom_bond_distance
O1 C24 1.376(4)
O1 C60 1.435(4)
C2 C19 1.541(5)
C2 C15 1.542(5)
C2 C8 1.551(5)
C2 C47 1.558(5)
C3 C41 1.372(5)
C3 C36 1.455(5)
C3 C25 1.547(5)
C76 C43 1.523(5)
C76 C25 1.550(5)
C76 H1 0.9900
C76 H2 0.9900
C5 C68 1.348(5)
C5 C41 1.411(5)
C5 H3 0.9500
C6 C10 1.522(5)
C6 C55 1.531(5)
C6 H4 0.9900
C6 H5 0.9900
C7 C39 1.377(5)
C7 C58 1.381(5)
C7 C63 1.569(6)
C8 C69 1.395(5)
C8 C21 1.461(5)
C9 C23 1.548(5)
C9 C62 1.550(5)
C9 C11 1.550(5)
C9 C49 1.558(5)
C10 C33 1.532(5)
C10 C61 1.532(5)
C10 H6 1.0000
C11 C17 1.537(5)
C11 H7 0.9900
C11 H8 0.9900
O6 C68 1.368(5)
O6 C77 1.436(4)
C13 C24 1.357(5)
C13 C56 1.402(5)
C13 H9 0.9500
C14 C18 1.538(5)
C14 C16 1.544(5)
C14 C26 1.563(5)
C14 C33 1.566(4)
C15 C44 1.535(5)
C15 H10 0.9900
C15 H11 0.9900
C16 C46 1.541(5)
C16 H12 0.9900
C16 H13 0.9900
C17 C50 1.521(5)
C17 C52 1.523(5)
C17 H14 1.0000
C18 C55 1.531(5)
C18 H15 0.9900
C18 H16 0.9900
C19 C53 1.540(5)
C19 H17 0.9900
C19 H18 0.9900
C20 C57 1.389(5)
C20 C24 1.428(5)
C20 C21 1.449(5)
C21 C26 1.459(5)
C22 C64 1.512(5)
C22 C28 1.522(5)
C22 C47 1.549(5)
C22 H19 1.0000
C23 C58 1.387(5)
C23 C36 1.451(5)
C25 C51 1.535(5)
C25 C32 1.566(5)
C26 C56 1.367(5)
C27 C32 1.527(5)
C27 C29 1.528(5)
C27 C34 1.529(5)
C27 H20 1.0000
C28 C44 1.534(5)
C28 H21 0.9900
C28 H22 0.9900
C29 C59 1.532(5)
C29 H23 0.9900
C29 H24 0.9900
O5 C74 1.482(6)
O5 C70 1.491(6)
C31 C44 1.527(5)
C31 C53 1.532(5)
C31 H25 0.9900
C31 H26 0.9900
C32 H27 0.9900
C32 H28 0.9900
C33 H29 0.9900
C33 H30 0.9900
C34 C43 1.526(5)
C34 H31 0.9900
C34 H32 0.9900
O7 C63 1.425(5)
O7 C66 1.437(5)
C36 C40 1.449(5)
C37 C49 1.522(5)
C37 C45 1.528(6)
C37 C52 1.534(5)
C37 H33 1.0000
C38 C59 1.523(5)
C38 C43 1.542(5)
C38 H34 0.9900
C38 H35 0.9900
C39 C40 1.385(5)
C39 C66 1.566(6)
C40 C68 1.439(5)
C41 H36 0.9500
C43 H37 1.0000
C44 H38 1.0000
C45 C54 1.528(6)
C45 H39 0.9900
C45 H40 0.9900
C46 C61 1.525(5)
C46 C48 1.530(5)
C46 H41 1.0000
C47 H42 0.9900
C47 H43 0.9900
C48 C55 1.535(5)
C48 H44 0.9900
C48 H45 0.9900
C49 H46 0.9900
C49 H47 0.9900
C50 C54 1.531(5)
C50 H48 0.9900
C50 H49 0.9900
C51 C59 1.542(5)
C51 H50 0.9900
C51 H51 0.9900
C52 H52 0.9900
C52 H53 0.9900
C53 C64 1.529(5)
C53 H54 1.0000
C54 C62 1.520(5)
C54 H55 1.0000
C55 H56 1.0000
C56 H57 0.9500
C57 C67 1.378(6)
C57 C74 1.543(6)
C58 H58 0.9500
C59 H59 1.0000
C60 H60 0.9800
C60 H61 0.9800
C60 H62 0.9800
C61 H63 0.9900
C61 H64 0.9900
C62 H65 0.9900
C62 H66 0.9900
C63 C65 1.511(7)
C63 H67 1.0000
C64 H68 0.9900
C64 H69 0.9900
C65 C73 1.320(7)
C65 H70 0.9500
C66 C73 1.489(7)
C66 H71 1.0000
C67 C69 1.374(6)
C67 C70 1.535(6)
C69 H72 0.9500
C70 C72 1.449(8)
C71 C72 1.148(8)
C71 C74 1.470(8)
C71 H73 0.9500
C72 H74 0.9500
C73 H75 0.9500
C74 H76 1.0000
C77 H77 0.9800
C77 H78 0.9800
C77 H79 0.9800

loop_
_geom_torsion_atom_site_label_1
_geom_torsion_atom_site_label_2
_geom_torsion_atom_site_label_3
_geom_torsion_atom_site_label_4
_geom_torsion
C19 C2 C8 C69 56.4(4)
C15 C2 C8 C69 -175.7(3)
C47 C2 C8 C69 -60.1(4)
C19 C2 C8 C21 -141.6(4)
C15 C2 C8 C21 -13.7(5)
C47 C2 C8 C21 101.9(4)
C55 C6 C10 C33 -58.8(4)
C55 C6 C10 C61 61.1(4)
C23 C9 C11 C17 -174.5(3)
C62 C9 C11 C17 -58.3(4)
C49 C9 C11 C17 55.6(4)
C19 C2 C15 C44 -55.0(4)
C8 C2 C15 C44 174.6(3)
C47 C2 C15 C44 59.4(4)
C18 C14 C16 C46 54.3(4)
C26 C14 C16 C46 -175.2(3)
C33 C14 C16 C46 -59.3(3)
C9 C11 C17 C50 61.1(4)
C9 C11 C17 C52 -58.6(4)
C16 C14 C18 C55 -55.1(4)
C26 C14 C18 C55 174.3(3)
C33 C14 C18 C55 59.5(4)
C15 C2 C19 C53 54.9(4)
C8 C2 C19 C53 -174.6(3)
C47 C2 C19 C53 -59.0(4)
C57 C20 C21 C26 155.7(4)
C24 C20 C21 C26 -25.0(5)
C57 C20 C21 C8 -24.2(5)
C24 C20 C21 C8 155.1(3)
C69 C8 C21 C20 24.6(5)
C2 C8 C21 C20 -137.2(4)
C69 C8 C21 C26 -155.3(4)
C2 C8 C21 C26 43.0(5)
C62 C9 C23 C58 58.4(4)
C11 C9 C23 C58 174.6(3)
C49 C9 C23 C58 -58.3(4)
C62 C9 C23 C36 -104.1(4)
C11 C9 C23 C36 12.1(5)
C49 C9 C23 C36 139.2(4)
C56 C13 C24 O1 -171.1(3)
C56 C13 C24 C20 9.7(5)
C60 O1 C24 C13 -5.5(5)
C60 O1 C24 C20 173.7(3)
C57 C20 C24 C13 -173.4(4)
C21 C20 C24 C13 7.3(5)
C57 C20 C24 O1 7.4(6)
C21 C20 C24 O1 -171.9(3)
C41 C3 C25 C51 168.6(3)
C36 C3 C25 C51 10.0(5)
C41 C3 C25 C76 -62.2(4)
C36 C3 C25 C76 139.2(3)
C41 C3 C25 C32 53.9(4)
C36 C3 C25 C32 -104.7(4)
C43 C76 C25 C51 -54.4(4)
C43 C76 C25 C3 174.6(3)
C43 C76 C25 C32 58.7(4)
C20 C21 C26 C56 25.9(5)
C8 C21 C26 C56 -154.2(3)
C20 C21 C26 C14 -133.6(3)
C8 C21 C26 C14 46.2(5)
C18 C14 C26 C56 -167.2(3)
C16 C14 C26 C56 63.9(4)
C33 C14 C26 C56 -52.7(4)
C18 C14 C26 C21 -7.5(4)
C16 C14 C26 C21 -136.5(3)
C33 C14 C26 C21 107.0(3)
C64 C22 C28 C44 61.4(4)
C47 C22 C28 C44 -59.0(4)
C32 C27 C29 C59 59.1(4)
C34 C27 C29 C59 -61.2(4)
C29 C27 C32 C25 -60.2(4)
C34 C27 C32 C25 60.0(4)
C51 C25 C32 C27 58.1(4)
C3 C25 C32 C27 179.0(3)
C76 C25 C32 C27 -58.6(4)
C6 C10 C33 C14 61.0(4)
C61 C10 C33 C14 -58.9(4)
C18 C14 C33 C10 -59.3(4)
C16 C14 C33 C10 58.3(4)
C26 C14 C33 C10 -179.9(3)
C32 C27 C34 C43 -58.3(4)
C29 C27 C34 C43 62.4(4)
C58 C23 C36 C40 -24.6(5)
C9 C23 C36 C40 137.7(4)
C58 C23 C36 C3 155.0(4)
C9 C23 C36 C3 -42.7(6)
C41 C3 C36 C40 -26.7(5)
C25 C3 C36 C40 131.9(3)
C41 C3 C36 C23 153.7(4)
C25 C3 C36 C23 -47.7(5)
C58 C7 C39 C40 -10.0(7)
C63 C7 C39 C40 179.8(4)
C58 C7 C39 C66 168.8(4)
C63 C7 C39 C66 -1.4(4)
C7 C39 C40 C68 172.7(4)
C66 C39 C40 C68 -5.6(8)
C7 C39 C40 C36 -8.1(6)
C66 C39 C40 C36 173.5(4)
C23 C36 C40 C39 25.1(5)
C3 C36 C40 C39 -154.5(4)
C23 C36 C40 C68 -155.7(3)
C3 C36 C40 C68 24.7(5)
C36 C3 C41 C5 10.1(5)
C25 C3 C41 C5 -150.1(3)
C68 C5 C41 C3 10.3(5)
C25 C76 C43 C34 -61.9(4)
C25 C76 C43 C38 58.2(4)
C27 C34 C43 C76 59.9(4)
C27 C34 C43 C38 -61.1(4)
C59 C38 C43 C76 -61.1(4)
C59 C38 C43 C34 60.1(4)
C53 C31 C44 C28 58.5(4)
C53 C31 C44 C15 -61.1(4)
C22 C28 C44 C31 -60.3(4)
C22 C28 C44 C15 59.0(4)
C2 C15 C44 C31 58.4(4)
C2 C15 C44 C28 -61.3(4)
C49 C37 C45 C54 60.3(4)
C52 C37 C45 C54 -59.9(4)
C14 C16 C46 C61 62.7(4)
C14 C16 C46 C48 -57.8(4)
C64 C22 C47 C2 -60.2(4)
C28 C22 C47 C2 60.4(4)
C19 C2 C47 C22 58.0(4)
C15 C2 C47 C22 -58.3(4)
C8 C2 C47 C22 180.0(3)
C61 C46 C48 C55 -59.3(4)
C16 C46 C48 C55 61.2(4)
C45 C37 C49 C9 -61.1(4)
C52 C37 C49 C9 58.9(4)
C23 C9 C49 C37 174.5(3)
C62 C9 C49 C37 58.1(4)
C11 C9 C49 C37 -55.4(4)
C52 C17 C50 C54 60.9(4)
C11 C17 C50 C54 -58.4(4)
C3 C25 C51 C59 -174.4(3)
C76 C25 C51 C59 54.1(4)
C32 C25 C51 C59 -59.4(4)
C50 C17 C52 C37 -59.3(4)
C11 C17 C52 C37 60.7(4)
C49 C37 C52 C17 -61.6(4)
C45 C37 C52 C17 58.7(4)
C44 C31 C53 C64 -58.2(4)
C44 C31 C53 C19 62.0(4)
C2 C19 C53 C64 62.0(4)
C2 C19 C53 C31 -59.2(4)
C37 C45 C54 C62 -59.3(4)
C37 C45 C54 C50 61.9(4)
C17 C50 C54 C62 58.1(4)
C17 C50 C54 C45 -62.1(4)
C10 C6 C55 C18 59.7(4)
C10 C6 C55 C48 -60.7(4)
C14 C18 C55 C6 -62.4(4)
C14 C18 C55 C48 58.2(4)
C46 C48 C55 C6 59.9(4)
C46 C48 C55 C18 -60.9(4)
C21 C26 C56 C13 -9.9(5)
C14 C26 C56 C13 151.4(3)
C24 C13 C56 C26 -8.5(5)
C24 C20 C57 C67 -173.0(4)
C21 C20 C57 C67 6.3(7)
C24 C20 C57 C74 7.7(9)
C21 C20 C57 C74 -173.0(6)
C39 C7 C58 C23 10.5(7)
C63 C7 C58 C23 177.1(4)
C36 C23 C58 C7 7.1(6)
C9 C23 C58 C7 -156.8(4)
C43 C38 C59 C29 -60.0(4)
C43 C38 C59 C51 59.7(4)
C27 C29 C59 C38 60.2(4)
C27 C29 C59 C51 -59.9(4)
C25 C51 C59 C38 -57.3(4)
C25 C51 C59 C29 63.0(4)
C48 C46 C61 C10 60.0(4)
C16 C46 C61 C10 -60.9(4)
C6 C10 C61 C46 -61.2(4)
C33 C10 C61 C46 58.8(4)
C45 C54 C62 C9 60.2(4)
C50 C54 C62 C9 -59.6(4)
C23 C9 C62 C54 179.8(3)
C11 C9 C62 C54 57.5(4)
C49 C9 C62 C54 -58.2(4)
C66 O7 C63 C65 -50.5(4)
C66 O7 C63 C7 54.7(4)
C39 C7 C63 O7 -33.3(4)
C58 C7 C63 O7 158.5(5)
C39 C7 C63 C65 71.6(4)
C58 C7 C63 C65 -96.6(6)
C28 C22 C64 C53 -60.3(4)
C47 C22 C64 C53 60.5(4)
C31 C53 C64 C22 58.9(4)
C19 C53 C64 C22 -61.4(4)
O7 C63 C65 C73 31.8(5)
C7 C63 C65 C73 -72.3(4)
C63 O7 C66 C73 50.6(4)
C63 O7 C66 C39 -55.5(4)
C7 C39 C66 O7 35.5(4)
C40 C39 C66 O7 -146.0(5)
C7 C39 C66 C73 -68.6(4)
C40 C39 C66 C73 109.9(6)
C20 C57 C67 C69 12.0(8)
C74 C57 C67 C69 -168.5(5)
C20 C57 C67 C70 -177.5(5)
C74 C57 C67 C70 2.0(6)
C41 C5 C68 O6 169.6(3)
C41 C5 C68 C40 -12.7(5)
C77 O6 C68 C5 -4.0(5)
C77 O6 C68 C40 178.2(3)
C39 C40 C68 C5 174.2(4)
C36 C40 C68 C5 -4.9(5)
C39 C40 C68 O6 -7.8(6)
C36 C40 C68 O6 173.1(3)
C57 C67 C69 C8 -11.5(8)
C70 C67 C69 C8 -178.7(5)
C21 C8 C69 C67 -7.2(6)
C2 C8 C69 C67 156.2(4)
C74 O5 C70 C72 48.8(4)
C74 O5 C70 C67 -55.4(4)
C69 C67 C70 C72 101.6(7)
C57 C67 C70 C72 -67.0(6)
C69 C67 C70 O5 -156.6(6)
C57 C67 C70 O5 34.8(5)
C74 C71 C72 C70 0.0(7)
O5 C70 C72 C71 -33.8(6)
C67 C70 C72 C71 69.5(6)
C63 C65 C73 C66 0.9(5)
O7 C66 C73 C65 -33.0(5)
C39 C66 C73 C65 70.5(4)
C72 C71 C74 O5 34.1(6)
C72 C71 C74 C57 -69.8(6)
C70 O5 C74 C71 -49.0(4)
C70 O5 C74 C57 57.0(4)
C67 C57 C74 C71 64.2(6)
C20 C57 C74 C71 -116.4(7)
C67 C57 C74 O5 -38.6(5)
C20 C57 C74 O5 140.8(6)
